data_7022142
loop_
_publ_author_name
'Bowmaker, Graham A.'
'Di Nicola, Corrado'
Effendy,
'Hanna, John V.'
'Healy, Peter C.'
'King, Scott P.'
'Marchetti, Fabio'
'Pettinari, Claudio'
'Robinson, Ward T.'
'Skelton, Brian W.'
'Sobolev, Alexandre N.'
'T\(ab\(acaru, Aurel'
'White, Allan H.'

_publ_section_title
;
 Oligo-nuclear silver thiocyanate complexes with monodentate tertiary
 phosphine ligands, including novel 'cubane' and 'step' tetramer forms of
 AgSCN&#x2009;:&#x2009;PR3 (1:1)4.
;
_journal_issue 1
_journal_name_full 'Dalton transactions (Cambridge, England : 2003)'
_journal_page_first 277
_journal_page_last 291
_journal_paper_doi 10.1039/c2dt31853a
_journal_volume 42
_journal_year 2013
_chemical_formula_moiety 'C55 H45 Ag N P3 S, C5 H5 N'
_chemical_formula_sum 'C60 H50 Ag N2 P3 S'
_chemical_formula_weight 1031.86
_chemical_name_systematic
;
?
;
_space_group_IT_number 2
_symmetry_cell_setting triclinic
_symmetry_Int_Tables_number 2
_symmetry_space_group_name_Hall '-P 1'
_symmetry_space_group_name_H-M 'P -1'
_atom_sites_solution_hydrogens geom
_atom_sites_solution_primary direct
_atom_sites_solution_secondary difmap
_audit_creation_method SHELXL-97
_cell_angle_alpha 88.369(2)
_cell_angle_beta 78.086(2)
_cell_angle_gamma 82.160(2)
_cell_formula_units_Z 2
_cell_length_a 13.3580(12)
_cell_length_b 14.0634(13)
_cell_length_c 14.2421(12)
_cell_measurement_reflns_used 6455
_cell_measurement_temperature 300(2)
_cell_measurement_theta_max 29.1
_cell_measurement_theta_min 1.9
_cell_volume 2593.4(4)
_computing_cell_refinement 'Bruker SAINT'
_computing_data_collection 'Bruker SMART'
_computing_data_reduction 'Bruker SAINT'
_computing_molecular_graphics 'XTAL: Ortep'
_computing_publication_material 'Bruker SHELXTL, v. 5.1'
_computing_structure_refinement 'Bruker SHELXTL, v. 5.1'
_computing_structure_solution 'Bruker SHELXTL, v. 5.1'
_diffrn_ambient_temperature 300(2)
_diffrn_measured_fraction_theta_full 0.920
_diffrn_measured_fraction_theta_max 0.791
_diffrn_measurement_device_type 'Bruker AXS CCD'
_diffrn_measurement_method '\w scans'
_diffrn_radiation_monochromator graphite
_diffrn_radiation_source 'normal-focus sealed tube'
_diffrn_radiation_type MoK\a
_diffrn_radiation_wavelength 0.71073
_diffrn_reflns_av_R_equivalents 0.0353
_diffrn_reflns_av_sigmaI/netI 0.0355
_diffrn_reflns_limit_h_max 18
_diffrn_reflns_limit_h_min -8
_diffrn_reflns_limit_k_max 19
_diffrn_reflns_limit_k_min -18
_diffrn_reflns_limit_l_max 15
_diffrn_reflns_limit_l_min -17
_diffrn_reflns_number 13723
_diffrn_reflns_theta_full 25.00
_diffrn_reflns_theta_max 29.17
_diffrn_reflns_theta_min 1.46
_exptl_absorpt_coefficient_mu 0.562
_exptl_absorpt_correction_T_max 0.8944
_exptl_absorpt_correction_T_min 0.5027
_exptl_absorpt_correction_type multi-scan
_exptl_absorpt_process_details 'SADABS - Bruker area detector absorption corrections'
_exptl_crystal_colour colorless
_exptl_crystal_density_diffrn 1.321
_exptl_crystal_density_method 'not measured'
_exptl_crystal_description prism
_exptl_crystal_F_000 1064
_exptl_crystal_size_max 0.49
_exptl_crystal_size_mid 0.41
_exptl_crystal_size_min 0.25
_refine_diff_density_max 0.943
_refine_diff_density_min -0.727
_refine_diff_density_rms 0.069
_refine_ls_extinction_method none
_refine_ls_goodness_of_fit_ref 1.004
_refine_ls_hydrogen_treatment constr
_refine_ls_matrix_type full
_refine_ls_number_parameters 576
_refine_ls_number_reflns 11089
_refine_ls_number_restraints 0
_refine_ls_restrained_S_all 1.004
_refine_ls_R_factor_all 0.0616
_refine_ls_R_factor_gt 0.0464
_refine_ls_shift/su_max 0.000
_refine_ls_shift/su_mean 0.000
_refine_ls_structure_factor_coef Fsqd
_refine_ls_weighting_details 'calc w=1/[\s^2^(Fo^2^)+(0.0800P)^2^+1.1500P] where P=(Fo^2^+2Fc^2^)/3'
_refine_ls_weighting_scheme calc
_refine_ls_wR_factor_gt 0.1250
_refine_ls_wR_factor_ref 0.1381
_reflns_number_gt 8683
_reflns_number_total 11089
_reflns_threshold_expression >2sigma(I)
_cod_data_source_file c2dt31853a.txt
_cod_data_source_block cmpnd01
_cod_database_code 7022142

loop_
_symmetry_equiv_pos_as_xyz
'x, y, z'
'-x, -y, -z'

loop_
_atom_site_label
_atom_site_type_symbol
_atom_site_fract_x
_atom_site_fract_y
_atom_site_fract_z
_atom_site_U_iso_or_equiv
_atom_site_adp_type
_atom_site_occupancy
_atom_site_symmetry_multiplicity
_atom_site_calc_flag
_atom_site_refinement_flags
_atom_site_disorder_assembly
_atom_site_disorder_group
S S 0.59345(9) 0.23331(10) 0.25664(12) 0.1049(5) Uani 1 1 d . . .
C C 0.4865(3) 0.2252(2) 0.2218(3) 0.0622(8) Uani 1 1 d . . .
N N 0.4116(2) 0.2213(3) 0.1960(3) 0.0766(9) Uani 1 1 d . . .
Ag Ag 0.239937(17) 0.201549(16) 0.205192(17) 0.05285(9) Uani 1 1 d . . .
P1 P 0.23492(6) 0.02846(5) 0.26037(6) 0.04885(18) Uani 1 1 d . . .
C111 C 0.2924(2) -0.0056(2) 0.3644(2) 0.0533(7) Uani 1 1 d . . .
C112 C 0.2952(3) 0.0648(3) 0.4286(3) 0.0798(11) Uani 1 1 d . . .
H112 H 0.2671 0.1277 0.4191 0.096 Uiso 1 1 calc R . .
C113 C 0.3396(4) 0.0426(4) 0.5070(4) 0.1026(16) Uani 1 1 d . . .
H113 H 0.3419 0.0909 0.5494 0.123 Uiso 1 1 calc R . .
C114 C 0.3802(4) -0.0497(4) 0.5230(3) 0.0895(13) Uani 1 1 d . . .
H114 H 0.4087 -0.0643 0.5768 0.107 Uiso 1 1 calc R . .
C115 C 0.3786(3) -0.1199(3) 0.4598(3) 0.0807(11) Uani 1 1 d . . .
H115 H 0.4073 -0.1825 0.4696 0.097 Uiso 1 1 calc R . .
C116 C 0.3343(3) -0.0979(3) 0.3810(3) 0.0734(10) Uani 1 1 d . . .
H116 H 0.3328 -0.1463 0.3384 0.088 Uiso 1 1 calc R . .
C121 C 0.3052(2) -0.0617(2) 0.1724(2) 0.0493(6) Uani 1 1 d . . .
C122 C 0.4015(2) -0.0465(3) 0.1208(3) 0.0651(9) Uani 1 1 d . . .
H122 H 0.4284 0.0091 0.1309 0.078 Uiso 1 1 calc R . .
C123 C 0.4577(3) -0.1132(3) 0.0549(3) 0.0769(11) Uani 1 1 d . . .
H123 H 0.5227 -0.1025 0.0212 0.092 Uiso 1 1 calc R . .
C124 C 0.4194(3) -0.1949(3) 0.0381(3) 0.0761(11) Uani 1 1 d . . .
H124 H 0.4573 -0.2387 -0.0078 0.091 Uiso 1 1 calc R . .
C125 C 0.3243(3) -0.2120(3) 0.0896(3) 0.0762(10) Uani 1 1 d . . .
H125 H 0.2984 -0.2681 0.0796 0.091 Uiso 1 1 calc R . .
C126 C 0.2673(3) -0.1449(2) 0.1568(3) 0.0647(9) Uani 1 1 d . . .
H126 H 0.2030 -0.1564 0.1914 0.078 Uiso 1 1 calc R . .
C131 C 0.1060(2) -0.0086(2) 0.2889(2) 0.0532(7) Uani 1 1 d . . .
C132 C 0.0414(3) 0.0180(3) 0.2258(3) 0.0639(8) Uani 1 1 d . . .
H132 H 0.0635 0.0559 0.1730 0.077 Uiso 1 1 calc R . .
C133 C -0.0562(3) -0.0110(3) 0.2399(4) 0.0801(11) Uani 1 1 d . . .
H133 H -0.0985 0.0065 0.1963 0.096 Uiso 1 1 calc R . .
C134 C -0.0891(3) -0.0652(4) 0.3183(4) 0.0941(14) Uani 1 1 d . . .
H134 H -0.1541 -0.0850 0.3280 0.113 Uiso 1 1 calc R . .
C135 C -0.0272(4) -0.0906(4) 0.3827(4) 0.1054(16) Uani 1 1 d . . .
H135 H -0.0509 -0.1268 0.4364 0.126 Uiso 1 1 calc R . .
C136 C 0.0707(3) -0.0630(3) 0.3688(3) 0.0775(11) Uani 1 1 d . . .
H136 H 0.1125 -0.0808 0.4128 0.093 Uiso 1 1 calc R . .
P2 P 0.14028(6) 0.33089(6) 0.32803(6) 0.05330(19) Uani 1 1 d . . .
C211 C 0.1369(3) 0.4577(2) 0.2940(3) 0.0592(8) Uani 1 1 d . . .
C212 C 0.1103(3) 0.4854(3) 0.2075(3) 0.0762(10) Uani 1 1 d . . .
H212 H 0.1002 0.4390 0.1664 0.091 Uiso 1 1 calc R . .
C213 C 0.0983(4) 0.5815(3) 0.1812(4) 0.0912(13) Uani 1 1 d . . .
H213 H 0.0783 0.5995 0.1238 0.109 Uiso 1 1 calc R . .
C214 C 0.1160(4) 0.6494(3) 0.2404(4) 0.0968(15) Uani 1 1 d . . .
H214 H 0.1084 0.7138 0.2228 0.116 Uiso 1 1 calc R . .
C215 C 0.1451(4) 0.6231(3) 0.3257(4) 0.1001(16) Uani 1 1 d . . .
H215 H 0.1574 0.6697 0.3655 0.120 Uiso 1 1 calc R . .
C216 C 0.1562(3) 0.5272(3) 0.3526(3) 0.0815(11) Uani 1 1 d . . .
H216 H 0.1766 0.5095 0.4099 0.098 Uiso 1 1 calc R . .
C221 C 0.1868(3) 0.3268(2) 0.4396(3) 0.0594(8) Uani 1 1 d . . .
C222 C 0.2929(3) 0.3168(3) 0.4345(3) 0.0819(12) Uani 1 1 d . . .
H222 H 0.3379 0.3102 0.3751 0.098 Uiso 1 1 calc R . .
C223 C 0.3320(4) 0.3164(4) 0.5174(4) 0.0934(14) Uani 1 1 d . . .
H223 H 0.4030 0.3117 0.5131 0.112 Uiso 1 1 calc R . .
C224 C 0.2671(5) 0.3230(3) 0.6055(4) 0.0957(15) Uani 1 1 d . . .
H224 H 0.2936 0.3218 0.6610 0.115 Uiso 1 1 calc R . .
C225 C 0.1624(4) 0.3314(4) 0.6114(3) 0.0919(13) Uani 1 1 d . . .
H225 H 0.1181 0.3358 0.6713 0.110 Uiso 1 1 calc R . .
C226 C 0.1223(3) 0.3334(3) 0.5299(3) 0.0734(10) Uani 1 1 d . . .
H226 H 0.0512 0.3392 0.5352 0.088 Uiso 1 1 calc R . .
C231 C 0.0028(2) 0.3206(2) 0.3662(2) 0.0556(7) Uani 1 1 d . . .
C232 C -0.0269(3) 0.2299(3) 0.3805(3) 0.0673(9) Uani 1 1 d . . .
H232 H 0.0235 0.1766 0.3729 0.081 Uiso 1 1 calc R . .
C233 C -0.1301(3) 0.2167(3) 0.4060(3) 0.0802(11) Uani 1 1 d . . .
H233 H -0.1486 0.1553 0.4165 0.096 Uiso 1 1 calc R . .
C234 C -0.2044(3) 0.2951(4) 0.4156(4) 0.0898(13) Uani 1 1 d . . .
H234 H -0.2738 0.2870 0.4312 0.108 Uiso 1 1 calc R . .
C235 C -0.1767(3) 0.3856(4) 0.4023(4) 0.0932(14) Uani 1 1 d . . .
H235 H -0.2276 0.4385 0.4101 0.112 Uiso 1 1 calc R . .
C236 C -0.0740(3) 0.3993(3) 0.3773(3) 0.0752(10) Uani 1 1 d . . .
H236 H -0.0563 0.4611 0.3680 0.090 Uiso 1 1 calc R . .
P3 P 0.20226(6) 0.23474(6) 0.03848(6) 0.05171(19) Uani 1 1 d . . .
C311 C 0.2219(3) 0.3553(2) -0.0042(3) 0.0625(8) Uani 1 1 d . . .
C312 C 0.3039(3) 0.3937(3) 0.0180(3) 0.0781(11) Uani 1 1 d . . .
H312 H 0.3446 0.3597 0.0566 0.094 Uiso 1 1 calc R . .
C313 C 0.3252(4) 0.4830(3) -0.0173(5) 0.1109(18) Uani 1 1 d . . .
H313 H 0.3811 0.5081 -0.0030 0.133 Uiso 1 1 calc R . .
C314 C 0.2655(5) 0.5347(4) -0.0728(5) 0.125(2) Uani 1 1 d . . .
H314 H 0.2811 0.5942 -0.0970 0.150 Uiso 1 1 calc R . .
C315 C 0.1836(5) 0.4986(4) -0.0923(5) 0.125(2) Uani 1 1 d . . .
H315 H 0.1413 0.5351 -0.1280 0.150 Uiso 1 1 calc R . .
C316 C 0.1610(4) 0.4084(3) -0.0603(4) 0.0937(14) Uani 1 1 d . . .
H316 H 0.1057 0.3836 -0.0764 0.112 Uiso 1 1 calc R . .
C321 C 0.2694(2) 0.1607(2) -0.0641(2) 0.0536(7) Uani 1 1 d . . .
C322 C 0.2736(3) 0.0616(2) -0.0550(3) 0.0655(9) Uani 1 1 d . . .
H322 H 0.2422 0.0354 0.0024 0.079 Uiso 1 1 calc R . .
C323 C 0.3236(4) 0.0019(3) -0.1298(3) 0.0801(11) Uani 1 1 d . . .
H323 H 0.3246 -0.0642 -0.1231 0.096 Uiso 1 1 calc R . .
C324 C 0.3719(4) 0.0396(3) -0.2145(3) 0.0851(12) Uani 1 1 d . . .
H324 H 0.4055 -0.0011 -0.2649 0.102 Uiso 1 1 calc R . .
C325 C 0.3706(4) 0.1365(3) -0.2249(3) 0.0860(12) Uani 1 1 d . . .
H325 H 0.4044 0.1617 -0.2819 0.103 Uiso 1 1 calc R . .
C326 C 0.3188(3) 0.1977(3) -0.1500(3) 0.0723(10) Uani 1 1 d . . .
H326 H 0.3173 0.2638 -0.1576 0.087 Uiso 1 1 calc R . .
C331 C 0.0666(2) 0.2255(2) 0.0398(2) 0.0545(7) Uani 1 1 d . . .
C332 C -0.0059(3) 0.2544(3) 0.1220(3) 0.0649(8) Uani 1 1 d . . .
H332 H 0.0152 0.2823 0.1718 0.078 Uiso 1 1 calc R . .
C333 C -0.1084(3) 0.2428(3) 0.1317(3) 0.0749(10) Uani 1 1 d . . .
H333 H -0.1557 0.2628 0.1874 0.090 Uiso 1 1 calc R . .
C334 C -0.1398(3) 0.2018(3) 0.0593(4) 0.0872(13) Uani 1 1 d . . .
H334 H -0.2087 0.1935 0.0653 0.105 Uiso 1 1 calc R . .
C335 C -0.0691(4) 0.1727(4) -0.0229(4) 0.1035(17) Uani 1 1 d . . .
H335 H -0.0906 0.1440 -0.0720 0.124 Uiso 1 1 calc R . .
C336 C 0.0328(3) 0.1854(4) -0.0335(3) 0.0863(13) Uani 1 1 d . . .
H336 H 0.0791 0.1669 -0.0903 0.104 Uiso 1 1 calc R . .
N1 N 0.5059(6) 0.6469(5) 0.3230(6) 0.143(4) Uiso 0.50 1 d PG A 1
C2 C 0.5311(5) 0.5579(5) 0.3564(6) 0.160(6) Uiso 0.50 1 d PG A 1
H2 H 0.5695 0.5492 0.4043 0.192 Uiso 0.50 1 calc PR A 1
C3 C 0.5006(5) 0.4814(4) 0.3203(6) 0.139(6) Uiso 0.50 1 d PG A 1
H3 H 0.5180 0.4201 0.3433 0.167 Uiso 0.50 1 calc PR A 1
C4 C 0.4448(6) 0.4940(4) 0.2508(5) 0.103(3) Uiso 0.50 1 d PG A 1
H4 H 0.4238 0.4413 0.2259 0.123 Uiso 0.50 1 calc PR A 1
C5 C 0.4196(7) 0.5830(5) 0.2174(5) 0.108(3) Uiso 0.50 1 d PG A 1
H5 H 0.3812 0.5917 0.1695 0.129 Uiso 0.50 1 calc PR A 1
C6 C 0.4501(8) 0.6595(5) 0.2535(5) 0.34(2) Uiso 0.50 1 d PG A 1
H6 H 0.4327 0.7208 0.2305 0.411 Uiso 0.50 1 calc PR A 1
N1' N 0.4305(6) 0.6549(5) 0.3651(5) 0.131(3) Uiso 0.50 1 d PG A 2
C2' C 0.4442(6) 0.5676(6) 0.4062(4) 0.129(4) Uiso 0.50 1 d PG A 2
H2' H 0.4270 0.5614 0.4725 0.155 Uiso 0.50 1 calc PR A 2
C3' C 0.4829(6) 0.4894(4) 0.3508(5) 0.162(7) Uiso 0.50 1 d PG A 2
H3' H 0.4923 0.4293 0.3791 0.195 Uiso 0.50 1 calc PR A 2
C4' C 0.5080(5) 0.4984(4) 0.2544(5) 0.184(7) Uiso 0.50 1 d PG A 2
H4' H 0.5346 0.4446 0.2164 0.221 Uiso 0.50 1 calc PR A 2
C5' C 0.4943(6) 0.5857(5) 0.2134(4) 0.226(10) Uiso 0.50 1 d PG A 2
H5' H 0.5110 0.5910 0.1469 0.271 Uiso 0.50 1 calc PR A 2
C6' C 0.4588(8) 0.6614(7) 0.2640(7) 0.090(3) Uiso 0.50 1 d PG A 2
H6' H 0.4517 0.7209 0.2341 0.108 Uiso 0.50 1 calc PR A 2

loop_
_atom_site_aniso_label
_atom_site_aniso_U_11
_atom_site_aniso_U_22
_atom_site_aniso_U_33
_atom_site_aniso_U_23
_atom_site_aniso_U_13
_atom_site_aniso_U_12
S 0.0712(6) 0.0975(8) 0.1573(13) -0.0393(8) -0.0521(7) 0.0017(6)
C 0.0531(17) 0.0584(18) 0.074(2) -0.0122(16) -0.0086(15) -0.0085(14)
N 0.0542(16) 0.093(2) 0.084(2) -0.0108(18) -0.0153(15) -0.0128(15)
Ag 0.05094(13) 0.04980(13) 0.06082(18) -0.00068(10) -0.01751(10) -0.00786(9)
P1 0.0493(4) 0.0447(4) 0.0554(5) 0.0027(3) -0.0154(3) -0.0099(3)
C111 0.0513(16) 0.0557(16) 0.0557(19) 0.0019(13) -0.0156(13) -0.0101(13)
C112 0.093(3) 0.072(2) 0.080(3) -0.017(2) -0.037(2) 0.004(2)
C113 0.121(4) 0.108(4) 0.088(4) -0.030(3) -0.051(3) 0.004(3)
C114 0.086(3) 0.124(4) 0.065(3) 0.005(3) -0.034(2) -0.011(3)
C115 0.083(3) 0.081(3) 0.084(3) 0.021(2) -0.035(2) -0.008(2)
C116 0.093(3) 0.062(2) 0.074(3) 0.0035(17) -0.038(2) -0.0073(19)
C121 0.0480(14) 0.0532(15) 0.0496(17) 0.0060(13) -0.0161(12) -0.0083(12)
C122 0.0502(17) 0.065(2) 0.079(2) 0.0114(17) -0.0105(15) -0.0104(15)
C123 0.0549(19) 0.085(3) 0.080(3) 0.016(2) 0.0014(17) 0.0021(18)
C124 0.070(2) 0.088(3) 0.061(2) -0.0058(19) -0.0072(17) 0.016(2)
C125 0.071(2) 0.071(2) 0.086(3) -0.025(2) -0.0146(19) -0.0071(18)
C126 0.0548(17) 0.0623(19) 0.076(2) -0.0129(17) -0.0072(15) -0.0128(15)
C131 0.0498(15) 0.0475(15) 0.062(2) -0.0039(13) -0.0104(13) -0.0062(12)
C132 0.0585(18) 0.0616(19) 0.075(2) 0.0021(16) -0.0204(16) -0.0093(15)
C133 0.060(2) 0.080(3) 0.107(3) -0.010(2) -0.031(2) -0.0084(19)
C134 0.060(2) 0.109(3) 0.118(4) -0.001(3) -0.015(2) -0.035(2)
C135 0.084(3) 0.131(4) 0.105(4) 0.030(3) -0.006(3) -0.052(3)
C136 0.069(2) 0.091(3) 0.075(3) 0.017(2) -0.0154(18) -0.025(2)
P2 0.0527(4) 0.0465(4) 0.0594(5) -0.0098(3) -0.0084(3) -0.0046(3)
C211 0.0559(17) 0.0512(16) 0.066(2) -0.0089(14) -0.0017(15) -0.0070(13)
C212 0.088(3) 0.060(2) 0.080(3) -0.0021(18) -0.017(2) -0.0081(19)
C213 0.096(3) 0.072(3) 0.101(3) 0.016(2) -0.014(3) -0.007(2)
C214 0.100(3) 0.057(2) 0.129(4) 0.014(3) -0.007(3) -0.024(2)
C215 0.117(4) 0.059(2) 0.128(5) -0.012(3) -0.019(3) -0.034(2)
C216 0.094(3) 0.060(2) 0.092(3) -0.0082(19) -0.012(2) -0.025(2)
C221 0.0632(19) 0.0487(16) 0.066(2) -0.0119(14) -0.0134(15) -0.0025(14)
C222 0.066(2) 0.097(3) 0.084(3) -0.024(2) -0.0155(19) -0.010(2)
C223 0.086(3) 0.105(3) 0.098(4) -0.012(3) -0.044(3) -0.002(3)
C224 0.130(4) 0.086(3) 0.081(3) -0.004(2) -0.052(3) -0.001(3)
C225 0.111(4) 0.096(3) 0.065(3) 0.002(2) -0.017(2) -0.003(3)
C226 0.077(2) 0.073(2) 0.068(3) -0.0019(18) -0.0121(19) -0.0034(19)
C231 0.0533(16) 0.0538(16) 0.059(2) -0.0081(14) -0.0085(13) -0.0077(13)
C232 0.069(2) 0.0544(18) 0.075(2) -0.0067(16) -0.0044(17) -0.0100(15)
C233 0.079(3) 0.072(2) 0.088(3) -0.004(2) -0.004(2) -0.028(2)
C234 0.065(2) 0.107(3) 0.099(3) 0.002(3) -0.009(2) -0.029(2)
C235 0.058(2) 0.088(3) 0.127(4) -0.004(3) -0.008(2) 0.001(2)
C236 0.0591(19) 0.0577(19) 0.104(3) -0.0071(19) -0.0058(19) -0.0048(16)
P3 0.0547(4) 0.0476(4) 0.0562(5) 0.0012(3) -0.0203(3) -0.0054(3)
C311 0.0638(19) 0.0481(16) 0.074(2) 0.0004(15) -0.0123(16) -0.0038(14)
C312 0.066(2) 0.059(2) 0.111(3) 0.000(2) -0.018(2) -0.0116(17)
C313 0.089(3) 0.072(3) 0.170(6) 0.003(3) -0.014(3) -0.026(2)
C314 0.114(4) 0.064(3) 0.190(6) 0.039(3) -0.019(4) -0.017(3)
C315 0.139(5) 0.068(3) 0.173(6) 0.043(3) -0.055(5) -0.006(3)
C316 0.099(3) 0.065(2) 0.125(4) 0.024(2) -0.046(3) -0.008(2)
C321 0.0582(17) 0.0519(16) 0.0537(19) 0.0007(13) -0.0216(13) -0.0026(13)
C322 0.076(2) 0.0547(18) 0.068(2) 0.0021(16) -0.0208(17) -0.0078(16)
C323 0.102(3) 0.055(2) 0.088(3) -0.0108(19) -0.035(2) 0.000(2)
C324 0.109(3) 0.080(3) 0.067(3) -0.019(2) -0.030(2) 0.009(2)
C325 0.112(3) 0.085(3) 0.054(2) -0.003(2) -0.011(2) 0.005(2)
C326 0.091(3) 0.062(2) 0.061(2) 0.0063(17) -0.0174(19) -0.0013(18)
C331 0.0569(17) 0.0529(16) 0.058(2) 0.0017(14) -0.0234(14) -0.0056(13)
C332 0.0625(19) 0.065(2) 0.071(2) -0.0063(16) -0.0235(16) -0.0047(15)
C333 0.059(2) 0.077(2) 0.088(3) 0.005(2) -0.0166(18) -0.0032(17)
C334 0.059(2) 0.087(3) 0.123(4) 0.001(3) -0.032(2) -0.016(2)
C335 0.080(3) 0.131(4) 0.114(4) -0.040(3) -0.043(3) -0.020(3)
C336 0.071(2) 0.118(4) 0.076(3) -0.024(2) -0.028(2) -0.009(2)

loop_
_atom_type_symbol
_atom_type_description
_atom_type_scat_dispersion_real
_atom_type_scat_dispersion_imag
_atom_type_scat_source
C C 0.0033 0.0016 'International Tables Vol C Tables 4.2.6.8 and 6.1.1.4'
H H 0.0000 0.0000 'International Tables Vol C Tables 4.2.6.8 and 6.1.1.4'
N N 0.0061 0.0033 'International Tables Vol C Tables 4.2.6.8 and 6.1.1.4'
P P 0.1023 0.0942 'International Tables Vol C Tables 4.2.6.8 and 6.1.1.4'
S S 0.1246 0.1234 'International Tables Vol C Tables 4.2.6.8 and 6.1.1.4'
Ag Ag -0.8971 1.1015 'International Tables Vol C Tables 4.2.6.8 and 6.1.1.4'

loop_
_geom_angle_atom_site_label_1
_geom_angle_atom_site_label_2
_geom_angle_atom_site_label_3
_geom_angle
N C S 178.5(4)
C N Ag 158.2(3)
N Ag P1 102.77(9)
N Ag P3 106.90(9)
P1 Ag P3 114.47(3)
N Ag P2 103.33(9)
P1 Ag P2 115.75(3)
P3 Ag P2 112.06(3)
C121 P1 C111 101.58(14)
C121 P1 C131 102.21(14)
C111 P1 C131 105.63(15)
C121 P1 Ag 115.06(10)
C111 P1 Ag 115.74(10)
C131 P1 Ag 114.86(10)
C116 C111 C112 118.3(3)
C116 C111 P1 123.2(3)
C112 C111 P1 118.4(3)
C111 C112 C113 120.3(4)
C111 C112 H112 119.8
C113 C112 H112 119.8
C114 C113 C112 120.7(4)
C114 C113 H113 119.6
C112 C113 H113 119.6
C115 C114 C113 119.6(4)
C115 C114 H114 120.2
C113 C114 H114 120.2
C114 C115 C116 119.8(4)
C114 C115 H115 120.1
C116 C115 H115 120.1
C111 C116 C115 121.2(4)
C111 C116 H116 119.4
C115 C116 H116 119.4
C126 C121 C122 118.7(3)
C126 C121 P1 122.8(2)
C122 C121 P1 118.5(3)
C123 C122 C121 120.4(4)
C123 C122 H122 119.8
C121 C122 H122 119.8
C124 C123 C122 120.9(3)
C124 C123 H123 119.6
C122 C123 H123 119.6
C123 C124 C125 119.6(4)
C123 C124 H124 120.2
C125 C124 H124 120.2
C124 C125 C126 119.7(4)
C124 C125 H125 120.1
C126 C125 H125 120.1
C121 C126 C125 120.6(3)
C121 C126 H126 119.7
C125 C126 H126 119.7
C132 C131 C136 118.6(3)
C132 C131 P1 117.4(3)
C136 C131 P1 123.9(3)
C131 C132 C133 121.1(4)
C131 C132 H132 119.4
C133 C132 H132 119.4
C134 C133 C132 119.4(4)
C134 C133 H133 120.3
C132 C133 H133 120.3
C133 C134 C135 120.5(4)
C133 C134 H134 119.8
C135 C134 H134 119.8
C134 C135 C136 120.6(4)
C134 C135 H135 119.7
C136 C135 H135 119.7
C131 C136 C135 119.8(4)
C131 C136 H136 120.1
C135 C136 H136 120.1
C221 P2 C231 104.06(16)
C221 P2 C211 102.93(16)
C231 P2 C211 101.65(15)
C221 P2 Ag 113.54(11)
C231 P2 Ag 113.80(11)
C211 P2 Ag 119.02(11)
C212 C211 C216 118.8(3)
C212 C211 P2 118.3(3)
C216 C211 P2 122.8(3)
C211 C212 C213 121.0(4)
C211 C212 H212 119.5
C213 C212 H212 119.5
C214 C213 C212 119.6(5)
C214 C213 H213 120.2
C212 C213 H213 120.2
C213 C214 C215 120.4(4)
C213 C214 H214 119.8
C215 C214 H214 119.8
C214 C215 C216 120.2(4)
C214 C215 H215 119.9
C216 C215 H215 119.9
C211 C216 C215 120.0(5)
C211 C216 H216 120.0
C215 C216 H216 120.0
C226 C221 C222 117.9(4)
C226 C221 P2 123.7(3)
C222 C221 P2 118.3(3)
C223 C222 C221 120.5(4)
C223 C222 H222 119.8
C221 C222 H222 119.8
C224 C223 C222 120.5(5)
C224 C223 H223 119.8
C222 C223 H223 119.8
C223 C224 C225 119.5(4)
C223 C224 H224 120.2
C225 C224 H224 120.2
C224 C225 C226 120.7(5)
C224 C225 H225 119.6
C226 C225 H225 119.6
C225 C226 C221 120.8(4)
C225 C226 H226 119.6
C221 C226 H226 119.6
C232 C231 C236 118.2(3)
C232 C231 P2 118.5(3)
C236 C231 P2 123.2(3)
C231 C232 C233 121.6(4)
C231 C232 H232 119.2
C233 C232 H232 119.2
C234 C233 C232 119.3(4)
C234 C233 H233 120.4
C232 C233 H233 120.4
C233 C234 C235 120.1(4)
C233 C234 H234 119.9
C235 C234 H234 119.9
C234 C235 C236 120.9(4)
C234 C235 H235 119.5
C236 C235 H235 119.5
C235 C236 C231 119.9(4)
C235 C236 H236 120.0
C231 C236 H236 120.0
C311 P3 C321 102.49(16)
C311 P3 C331 105.68(15)
C321 P3 C331 102.50(15)
C311 P3 Ag 113.07(13)
C321 P3 Ag 121.53(10)
C331 P3 Ag 110.03(11)
C312 C311 C316 119.0(4)
C312 C311 P3 117.8(3)
C316 C311 P3 123.2(3)
C311 C312 C313 119.7(4)
C311 C312 H312 120.1
C313 C312 H312 120.1
C314 C313 C312 121.1(5)
C314 C313 H313 119.4
C312 C313 H313 119.4
C315 C314 C313 119.3(5)
C315 C314 H314 120.3
C313 C314 H314 120.3
C314 C315 C316 121.4(5)
C314 C315 H315 119.3
C316 C315 H315 119.3
C315 C316 C311 119.4(5)
C315 C316 H316 120.3
C311 C316 H316 120.3
C326 C321 C322 118.3(3)
C326 C321 P3 123.5(3)
C322 C321 P3 118.2(3)
C323 C322 C321 120.9(4)
C323 C322 H322 119.5
C321 C322 H322 119.5
C324 C323 C322 120.2(4)
C324 C323 H323 119.9
C322 C323 H323 119.9
C325 C324 C323 120.2(4)
C325 C324 H324 119.9
C323 C324 H324 119.9
C324 C325 C326 120.0(4)
C324 C325 H325 120.0
C326 C325 H325 120.0
C321 C326 C325 120.4(4)
C321 C326 H326 119.8
C325 C326 H326 119.8
C336 C331 C332 117.9(3)
C336 C331 P3 123.9(3)
C332 C331 P3 118.1(2)
C333 C332 C331 121.7(4)
C333 C332 H332 119.2
C331 C332 H332 119.2
C334 C333 C332 119.5(4)
C334 C333 H333 120.2
C332 C333 H333 120.2
C333 C334 C335 119.7(4)
C333 C334 H334 120.2
C335 C334 H334 120.2
C336 C335 C334 121.0(4)
C336 C335 H335 119.5
C334 C335 H335 119.5
C335 C336 C331 120.2(4)
C335 C336 H336 119.9
C331 C336 H336 119.9
C2 N1 C6 120.0
N1 C2 C3 120.0
N1 C2 H2 120.0
C3 C2 H2 120.0
C4 C3 C2 120.0
C4 C3 H3 120.0
C2 C3 H3 120.0
C5 C4 C3 120.0
C5 C4 H4 120.0
C3 C4 H4 120.0
C4 C5 C6 120.0
C4 C5 H5 120.0
C6 C5 H5 120.0
C5 C6 N1 120.0
C5 C6 H6 120.0
N1 C6 H6 120.0
C2' N1' C6' 118.2(5)
N1' C2' C3' 120.0
N1' C2' H2' 120.0
C3' C2' H2' 120.0
C4' C3' C2' 120.0
C4' C3' H3' 120.0
C2' C3' H3' 120.0
C5' C4' C3' 120.0
C5' C4' H4' 120.0
C3' C4' H4' 120.0
C6' C5' C4' 121.5(6)
C6' C5' H5' 119.3
C4' C5' H5' 119.3
C5' C6' N1' 120.4(9)
C5' C6' H6' 119.8
N1' C6' H6' 119.8

loop_
_geom_bond_atom_site_label_1
_geom_bond_atom_site_label_2
_geom_bond_distance
S C 1.625(4)
C N 1.144(4)
N Ag 2.323(3)
Ag P1 2.5419(8)
Ag P3 2.5445(9)
Ag P2 2.5885(8)
P1 C121 1.827(3)
P1 C111 1.829(3)
P1 C131 1.829(3)
C111 C116 1.376(5)
C111 C112 1.376(5)
C112 C113 1.377(6)
C112 H112 0.9300
C113 C114 1.370(7)
C113 H113 0.9300
C114 C115 1.359(7)
C114 H114 0.9300
C115 C116 1.383(5)
C115 H115 0.9300
C116 H116 0.9300
C121 C126 1.379(4)
C121 C122 1.385(4)
C122 C123 1.376(6)
C122 H122 0.9300
C123 C124 1.365(6)
C123 H123 0.9300
C124 C125 1.378(6)
C124 H124 0.9300
C125 C126 1.393(5)
C125 H125 0.9300
C126 H126 0.9300
C131 C132 1.380(5)
C131 C136 1.388(5)
C132 C133 1.392(5)
C132 H132 0.9300
C133 C134 1.365(7)
C133 H133 0.9300
C134 C135 1.366(7)
C134 H134 0.9300
C135 C136 1.389(6)
C135 H135 0.9300
C136 H136 0.9300
P2 C221 1.818(4)
P2 C231 1.829(3)
P2 C211 1.832(3)
C211 C212 1.382(6)
C211 C216 1.387(5)
C212 C213 1.389(6)
C212 H212 0.9300
C213 C214 1.367(7)
C213 H213 0.9300
C214 C215 1.377(8)
C214 H214 0.9300
C215 C216 1.389(6)
C215 H215 0.9300
C216 H216 0.9300
C221 C226 1.390(5)
C221 C222 1.393(5)
C222 C223 1.386(6)
C222 H222 0.9300
C223 C224 1.368(7)
C223 H223 0.9300
C224 C225 1.372(7)
C224 H224 0.9300
C225 C226 1.374(6)
C225 H225 0.9300
C226 H226 0.9300
C231 C232 1.384(5)
C231 C236 1.392(5)
C232 C233 1.388(5)
C232 H232 0.9300
C233 C234 1.368(6)
C233 H233 0.9300
C234 C235 1.371(7)
C234 H234 0.9300
C235 C236 1.382(6)
C235 H235 0.9300
C236 H236 0.9300
P3 C311 1.820(3)
P3 C321 1.821(3)
P3 C331 1.831(3)
C311 C312 1.380(5)
C311 C316 1.388(5)
C312 C313 1.383(6)
C312 H312 0.9300
C313 C314 1.363(8)
C313 H313 0.9300
C314 C315 1.347(8)
C314 H314 0.9300
C315 C316 1.388(6)
C315 H315 0.9300
C316 H316 0.9300
C321 C326 1.388(5)
C321 C322 1.390(5)
C322 C323 1.375(6)
C322 H322 0.9300
C323 C324 1.373(6)
C323 H323 0.9300
C324 C325 1.365(6)
C324 H324 0.9300
C325 C326 1.394(6)
C325 H325 0.9300
C326 H326 0.9300
C331 C336 1.383(5)
C331 C332 1.387(5)
C332 C333 1.379(5)
C332 H332 0.9300
C333 C334 1.360(6)
C333 H333 0.9300
C334 C335 1.377(7)
C334 H334 0.9300
C335 C336 1.373(6)
C335 H335 0.9300
C336 H336 0.9300
N1 C2 1.351(3)
N1 C6 1.351(3)
C2 C3 1.351(3)
C2 H2 0.9300
C3 C4 1.351(3)
C3 H3 0.9300
C4 C5 1.351(3)
C4 H4 0.9300
C5 C6 1.351(3)
C5 H5 0.9300
C6 H6 0.9300
N1' C2' 1.351(3)
N1' C6' 1.415(13)
C2' C3' 1.351(3)
C2' H2' 0.9300
C3' C4' 1.351(3)
C3' H3' 0.9300
C4' C5' 1.351(3)
C4' H4' 0.9300
C5' C6' 1.281(12)
C5' H5' 0.9300
C6' H6' 0.9300

loop_
_geom_hbond_atom_site_label_D
_geom_hbond_atom_site_label_H
_geom_hbond_atom_site_label_A
_geom_hbond_distance_DH
_geom_hbond_distance_HA
_geom_hbond_distance_DA
_geom_hbond_angle_DHA
_geom_hbond_site_symmetry_A
C223 H223 N1 0.93 2.95 3.539(8) 122.4 2_666
C224 H224 N1 0.93 2.83 3.474(9) 127.5 2_666
C115 H115 N1' 0.93 2.71 3.40(4) 132.0 1_545

loop_
_geom_torsion_atom_site_label_1
_geom_torsion_atom_site_label_2
_geom_torsion_atom_site_label_3
_geom_torsion_atom_site_label_4
_geom_torsion
S C N Ag -138(14)
C N Ag P1 -62.7(9)
C N Ag P3 176.4(8)
C N Ag P2 58.1(9)
N Ag P1 C121 -68.45(14)
P3 Ag P1 C121 47.06(11)
P2 Ag P1 C121 179.72(10)
N Ag P1 C111 49.68(15)
P3 Ag P1 C111 165.19(12)
P2 Ag P1 C111 -62.15(12)
N Ag P1 C131 173.26(15)
P3 Ag P1 C131 -71.23(12)
P2 Ag P1 C131 61.43(12)
C121 P1 C111 C116 -27.4(3)
C131 P1 C111 C116 78.9(3)
Ag P1 C111 C116 -152.8(3)
C121 P1 C111 C112 151.6(3)
C131 P1 C111 C112 -102.1(3)
Ag P1 C111 C112 26.2(3)
C116 C111 C112 C113 0.3(7)
P1 C111 C112 C113 -178.7(4)
C111 C112 C113 C114 -0.9(8)
C112 C113 C114 C115 1.4(8)
C113 C114 C115 C116 -1.3(8)
C112 C111 C116 C115 -0.2(6)
P1 C111 C116 C115 178.8(3)
C114 C115 C116 C111 0.7(7)
C111 P1 C121 C126 95.8(3)
C131 P1 C121 C126 -13.2(3)
Ag P1 C121 C126 -138.3(3)
C111 P1 C121 C122 -82.8(3)
C131 P1 C121 C122 168.2(3)
Ag P1 C121 C122 43.0(3)
C126 C121 C122 C123 0.4(5)
P1 C121 C122 C123 179.1(3)
C121 C122 C123 C124 0.7(6)
C122 C123 C124 C125 -1.6(6)
C123 C124 C125 C126 1.3(6)
C122 C121 C126 C125 -0.7(5)
P1 C121 C126 C125 -179.3(3)
C124 C125 C126 C121 -0.2(6)
C121 P1 C131 C132 -80.7(3)
C111 P1 C131 C132 173.4(3)
Ag P1 C131 C132 44.6(3)
C121 P1 C131 C136 98.0(3)
C111 P1 C131 C136 -7.9(4)
Ag P1 C131 C136 -136.7(3)
C136 C131 C132 C133 -1.7(5)
P1 C131 C132 C133 177.0(3)
C131 C132 C133 C134 1.1(6)
C132 C133 C134 C135 0.3(8)
C133 C134 C135 C136 -1.0(9)
C132 C131 C136 C135 1.0(6)
P1 C131 C136 C135 -177.7(4)
C134 C135 C136 C131 0.3(8)
N Ag P2 C221 -51.55(16)
P1 Ag P2 C221 59.96(13)
P3 Ag P2 C221 -166.28(12)
N Ag P2 C231 -170.35(15)
P1 Ag P2 C231 -58.84(13)
P3 Ag P2 C231 74.92(13)
N Ag P2 C211 69.84(16)
P1 Ag P2 C211 -178.65(13)
P3 Ag P2 C211 -44.89(14)
C221 P2 C211 C212 176.2(3)
C231 P2 C211 C212 -76.3(3)
Ag P2 C211 C212 49.6(3)
C221 P2 C211 C216 -6.2(3)
C231 P2 C211 C216 101.3(3)
Ag P2 C211 C216 -132.8(3)
C216 C211 C212 C213 -2.9(6)
P2 C211 C212 C213 174.8(3)
C211 C212 C213 C214 1.9(7)
C212 C213 C214 C215 -0.3(8)
C213 C214 C215 C216 -0.3(8)
C212 C211 C216 C215 2.3(6)
P2 C211 C216 C215 -175.3(4)
C214 C215 C216 C211 -0.7(7)
C231 P2 C221 C226 -10.8(3)
C211 P2 C221 C226 94.9(3)
Ag P2 C221 C226 -135.1(3)
C231 P2 C221 C222 169.3(3)
C211 P2 C221 C222 -84.9(3)
Ag P2 C221 C222 45.1(3)
C226 C221 C222 C223 -2.0(6)
P2 C221 C222 C223 177.9(4)
C221 C222 C223 C224 2.0(7)
C222 C223 C224 C225 -0.9(8)
C223 C224 C225 C226 -0.1(8)
C224 C225 C226 C221 0.1(7)
C222 C221 C226 C225 0.9(6)
P2 C221 C226 C225 -178.9(3)
C221 P2 C231 C232 -85.3(3)
C211 P2 C231 C232 168.0(3)
Ag P2 C231 C232 38.8(3)
C221 P2 C231 C236 97.7(3)
C211 P2 C231 C236 -9.0(4)
Ag P2 C231 C236 -138.2(3)
C236 C231 C232 C233 -0.4(6)
P2 C231 C232 C233 -177.6(3)
C231 C232 C233 C234 1.1(7)
C232 C233 C234 C235 -1.5(7)
C233 C234 C235 C236 1.2(8)
C234 C235 C236 C231 -0.5(8)
C232 C231 C236 C235 0.1(6)
P2 C231 C236 C235 177.1(4)
N Ag P3 C311 -59.87(16)
P1 Ag P3 C311 -172.96(12)
P2 Ag P3 C311 52.66(13)
N Ag P3 C321 62.62(16)
P1 Ag P3 C321 -50.47(13)
P2 Ag P3 C321 175.14(12)
N Ag P3 C331 -177.77(14)
P1 Ag P3 C331 69.14(11)
P2 Ag P3 C331 -65.25(11)
C321 P3 C311 C312 -94.8(3)
C331 P3 C311 C312 158.2(3)
Ag P3 C311 C312 37.7(3)
C321 P3 C311 C316 82.8(4)
C331 P3 C311 C316 -24.2(4)
Ag P3 C311 C316 -144.6(4)
C316 C311 C312 C313 -1.3(7)
P3 C311 C312 C313 176.5(4)
C311 C312 C313 C314 1.0(8)
C312 C313 C314 C315 0.9(10)
C313 C314 C315 C316 -2.6(11)
C314 C315 C316 C311 2.3(10)
C312 C311 C316 C315 -0.3(8)
P3 C311 C316 C315 -177.9(4)
C311 P3 C321 C326 -0.9(3)
C331 P3 C321 C326 108.5(3)
Ag P3 C321 C326 -128.3(3)
C311 P3 C321 C322 177.4(3)
C331 P3 C321 C322 -73.1(3)
Ag P3 C321 C322 50.1(3)
C326 C321 C322 C323 -1.3(5)
P3 C321 C322 C323 -179.7(3)
C321 C322 C323 C324 1.2(6)
C322 C323 C324 C325 0.0(7)
C323 C324 C325 C326 -1.1(7)
C322 C321 C326 C325 0.3(6)
P3 C321 C326 C325 178.6(3)
C324 C325 C326 C321 0.9(7)
C311 P3 C331 C336 96.5(4)
C321 P3 C331 C336 -10.5(4)
Ag P3 C331 C336 -141.1(3)
C311 P3 C331 C332 -88.2(3)
C321 P3 C331 C332 164.8(3)
Ag P3 C331 C332 34.2(3)
C336 C331 C332 C333 0.8(6)
P3 C331 C332 C333 -174.8(3)
C331 C332 C333 C334 0.1(6)
C332 C333 C334 C335 -0.2(7)
C333 C334 C335 C336 -0.8(8)
C334 C335 C336 C331 1.8(8)
C332 C331 C336 C335 -1.8(7)
P3 C331 C336 C335 173.6(4)
C6 N1 C2 C3 0.0
N1 C2 C3 C4 0.0
C2 C3 C4 C5 0.0
C3 C4 C5 C6 0.0
C4 C5 C6 N1 0.0
C2 N1 C6 C5 0.0
C6' N1' C2' C3' -0.7(6)
N1' C2' C3' C4' 0.0
C2' C3' C4' C5' 0.0
C3' C4' C5' C6' 0.8(7)
C4' C5' C6' N1' -1.5(14)
C2' N1' C6' C5' 1.5(14)
